data_7048214
loop_
_publ_author_name
'Echenique-Errandonea, E'
'Zabala-Lekuona, A'
'Cepeda, J.'
'Rodr\'iguez-Di\'eguez, A'
'Seco, J. M.'
'Oyarzabal, I.'
'Colacio, E.'

_publ_section_title
;
 Effect of the change of the ancillary carboxylate bridging ligand on the
 SMM and luminescence properties of a series of carboxylate-diphenoxido
 triply bridged dinuclear ZnLn and tetranuclear
 Zn<sub>2</sub>Ln<sub>2</sub> complexes (Ln = Dy, Er).
;
_journal_issue 1
_journal_name_full 'Dalton transactions (Cambridge, England : 2003)'
_journal_page_first 190
_journal_page_last 201
_journal_paper_doi 10.1039/c8dt03800g
_journal_volume 48
_journal_year 2018
_chemical_formula_moiety 'C35 H29 Br2 Er N4 O12 Zn, (C2 H3 N)'
_chemical_formula_sum 'C37 H32 Br2 Er N5 O12 Zn'
_chemical_formula_weight 1131.12
_chemical_name_systematic
'[(9-anthracenecarboxylato-kO:kO')(N,N?-dimethyl-N,N?-bis(2-hydroxy-3-formyl-5-bromobenzyl)ethylenediamine)bis(nitrato-kO:kO')erbium(III)zinc(II)] (acetonitrile)'
_space_group_crystal_system triclinic
_space_group_IT_number 2
_space_group_name_Hall '-P 1'
_space_group_name_H-M_alt 'P -1'
_symmetry_space_group_name_Hall '-P 1'
_symmetry_space_group_name_H-M 'P -1'
_atom_sites_solution_hydrogens geom
_atom_sites_solution_primary direct
_atom_sites_solution_secondary difmap
_audit_creation_method SHELXL-2014
_audit_update_record
;
2018-07-27 deposited with the CCDC.
2018-11-22 downloaded from the CCDC.
;
_cell_angle_alpha 105.959(3)
_cell_angle_beta 97.486(3)
_cell_angle_gamma 103.965(3)
_cell_formula_units_Z 4
_cell_length_a 12.5279(5)
_cell_length_b 16.2474(5)
_cell_length_c 20.5317(8)
_cell_measurement_reflns_used 26524
_cell_measurement_temperature 100(2)
_cell_measurement_theta_max 28.362
_cell_measurement_theta_min 1.713
_cell_volume 3811.7(3)
_computing_cell_refinement 'CrysAlisPro, Agilent Technologies'
_computing_data_collection 'CrysAlisPro, Agilent Technologies'
_computing_data_reduction 'CrysAlisPro, Agilent Technologies'
_computing_molecular_graphics 'SHELXL-2014 (Sheldrick, 2014)'
_computing_publication_material 'WinGX (Farrugia, 1999)'
_computing_structure_refinement 'SHELXL-2014 (Sheldrick, 2014)'
_computing_structure_solution 'SHELXL-2014 (Sheldrick, 2014)'
_diffrn_ambient_temperature 100(2)
_diffrn_measured_fraction_theta_full 1.000
_diffrn_measured_fraction_theta_max 0.908
_diffrn_measurement_device_type 'SuperNova, Single source at offset), Eos'
_diffrn_measurement_method '\w scans'
_diffrn_radiation_monochromator mirror
_diffrn_radiation_source 'SuperNova (Mo) X-ray Source'
_diffrn_radiation_type MoK\a
_diffrn_radiation_wavelength 0.71073
_diffrn_reflns_av_unetI/netI 0.0627
_diffrn_reflns_Laue_measured_fraction_full 1.000
_diffrn_reflns_Laue_measured_fraction_max 0.908
_diffrn_reflns_limit_h_max 15
_diffrn_reflns_limit_h_min -16
_diffrn_reflns_limit_k_max 21
_diffrn_reflns_limit_k_min -21
_diffrn_reflns_limit_l_max 27
_diffrn_reflns_limit_l_min -27
_diffrn_reflns_number 26524
_diffrn_reflns_point_group_measured_fraction_full 1.000
_diffrn_reflns_point_group_measured_fraction_max 0.908
_diffrn_reflns_theta_full 25.242
_diffrn_reflns_theta_max 28.362
_diffrn_reflns_theta_min 1.713
_diffrn_standards_decay_% 0
_diffrn_standards_interval_count 0
_diffrn_standards_interval_time 0
_diffrn_standards_number 0
_exptl_absorpt_coefficient_mu 4.984
_exptl_absorpt_correction_type multi-scan
_exptl_absorpt_process_details
;
CrysAlisPro, Agilent Technologies,
Version 1.171.35.15 (release 03-08-2011 CrysAlis171 .NET)
(compiled Aug  3 2011,13:03:54)
Analytical numeric absorption correction using a multifaceted crystal
model based on expressions derived by R.C. Clark & J.S. Reid.
(Clark, R. C. & Reid, J. S. (1995). Acta Cryst. A51, 887-897)
;
_exptl_crystal_colour yellow
_exptl_crystal_density_diffrn 1.971
_exptl_crystal_density_method none
_exptl_crystal_description plate
_exptl_crystal_F_000 2212
_exptl_crystal_preparation 'Magnetic properties,Luminescent'
_exptl_crystal_size_max 0.33
_exptl_crystal_size_mid 0.22
_exptl_crystal_size_min 0.17
_exptl_transmission_factor_max 0.000
_exptl_transmission_factor_min 0.000
_refine_diff_density_max 1.237
_refine_diff_density_min -1.164
_refine_diff_density_rms 0.137
_refine_ls_extinction_method none
_refine_ls_goodness_of_fit_ref 0.930
_refine_ls_hydrogen_treatment constr
_refine_ls_matrix_type full
_refine_ls_number_parameters 1052
_refine_ls_number_reflns 26524
_refine_ls_number_restraints 36
_refine_ls_restrained_S_all 0.930
_refine_ls_R_factor_all 0.0512
_refine_ls_R_factor_gt 0.0306
_refine_ls_shift/su_max 0.001
_refine_ls_shift/su_mean 0.000
_refine_ls_structure_factor_coef Fsqd
_refine_ls_weighting_details 'w=1/[\s^2^(Fo^2^)+(0.0259P)^2^] where P=(Fo^2^+2Fc^2^)/3'
_refine_ls_weighting_scheme calc
_refine_ls_wR_factor_gt 0.0570
_refine_ls_wR_factor_ref 0.0595
_reflns_number_gt 19434
_reflns_number_total 26524
_reflns_threshold_expression 'I > 2\s(I)'
_cod_data_source_file c8dt03800g2.cif
_cod_data_source_block Compound4
_cod_depositor_comments
;
The following automatic conversions were performed:

'_exptl_absorpt_correction_type' value 'multi scan' changed to
'multi-scan' according to
/home/data/users/saulius/crontab/automatic-downloads/rss-feeds/RSC/lib/dictionaries/cif_core.dic
dictionary named 'cif_core.dic' version 2.4.2 from 2011-04-26.

Automatic conversion script
Id: cif_fix_values 4973 2017-02-22 13:04:09Z antanas 

 Adding full bibliography for 7048213--7048222.cif.
;
_cod_database_code 7048214
_shelx_space_group_comment
;
The symmetry employed for this shelxl refinement is uniquely defined
by the following loop, which should always be used as a source of
symmetry information in preference to the above space-group names.
They are only intended as comments.
;

loop_
_space_group_symop_operation_xyz
'x, y, z'
'-x, -y, -z'

loop_
_atom_site_label
_atom_site_type_symbol
_atom_site_fract_x
_atom_site_fract_y
_atom_site_fract_z
_atom_site_U_iso_or_equiv
_atom_site_adp_type
_atom_site_occupancy
_atom_site_site_symmetry_order
_atom_site_calc_flag
_atom_site_refinement_flags_posn
_atom_site_refinement_flags_adp
Er2 Er 1.06723(2) -0.15394(2) 0.74868(2) 0.00955(5) Uani 1 1 d . .
Er1 Er 0.55865(2) 0.29841(2) 0.87730(2) 0.01199(5) Uani 1 1 d . .
Br1B Br 1.12404(4) 0.23284(3) 1.08941(2) 0.01621(11) Uani 1 1 d . .
Br2A Br 0.48581(4) -0.10031(3) 0.53694(2) 0.01971(12) Uani 1 1 d . .
Br2B Br 0.57730(4) -0.58539(3) 0.52059(3) 0.02327(12) Uani 1 1 d . .
Br1A Br 1.06246(4) 0.72545(3) 1.09596(2) 0.02070(12) Uani 1 1 d . .
Zn2 Zn 0.81348(4) -0.12042(3) 0.75263(3) 0.00944(11) Uani 1 1 d . .
Zn1 Zn 0.72523(4) 0.36262(3) 0.77421(3) 0.01080(12) Uani 1 1 d . .
O1D O 1.0059(2) -0.07700(18) 0.67983(14) 0.0119(7) Uani 1 1 d . .
O1A O 0.5909(3) 0.4202(2) 0.97481(16) 0.0209(8) Uani 1 1 d . .
O3F O 0.3115(3) 0.3073(2) 0.98583(18) 0.0290(9) Uani 1 1 d . .
O1G O 1.1267(2) -0.16494(19) 0.86133(15) 0.0159(7) Uani 1 1 d . .
O2A O 0.7318(2) 0.39994(18) 0.87875(14) 0.0127(7) Uani 1 1 d . .
O2C O 0.6060(2) 0.40177(19) 0.72887(15) 0.0143(7) Uani 1 1 d . .
O3B O 0.8738(2) -0.23031(17) 0.71977(14) 0.0101(7) Uani 1 1 d . .
O4B O 1.0405(3) -0.27130(19) 0.64574(16) 0.0173(8) Uani 1 1 d . .
N2A N 0.7898(3) 0.2926(2) 0.69217(18) 0.0108(8) Uani 1 1 d . .
O3A O 0.6288(2) 0.24201(18) 0.77947(14) 0.0107(7) Uani 1 1 d . .
O4A O 0.4079(3) 0.18153(19) 0.80139(16) 0.0204(8) Uani 1 1 d . .
O2B O 0.9716(2) -0.06950(17) 0.81745(14) 0.0091(7) Uani 1 1 d . .
O1H O 1.2457(2) -0.18810(19) 0.75166(16) 0.0163(7) Uani 1 1 d . .
O2H O 1.2129(2) -0.11411(18) 0.68277(15) 0.0132(7) Uani 1 1 d . .
O3H O 1.3731(3) -0.1437(2) 0.69631(17) 0.0247(8) Uani 1 1 d . .
O1C O 0.5026(2) 0.37450(19) 0.80554(15) 0.0148(7) Uani 1 1 d . .
O1B O 1.2039(2) -0.02103(18) 0.81273(15) 0.0125(7) Uani 1 1 d . .
N1A N 0.8658(3) 0.4707(2) 0.78579(18) 0.0108(8) Uani 1 1 d . .
C7A C 0.8585(4) 0.5855(3) 1.0420(2) 0.0156(11) Uani 1 1 d . .
H7A H 0.841261 0.610131 1.084410 0.019 Uiso 1 1 calc R U
C4B C 0.9263(4) 0.0237(3) 0.9156(2) 0.0091(10) Uani 1 1 d . .
O1E O 0.6847(3) 0.2789(2) 0.96683(17) 0.0250(8) Uani 1 1 d . .
C5B C 0.9629(4) 0.0940(3) 0.9780(2) 0.0112(10) Uani 1 1 d . .
H5B H 0.910336 0.111538 1.002487 0.013 Uiso 1 1 calc R U
C3B C 1.0056(4) -0.0030(3) 0.8774(2) 0.0102(10) Uani 1 1 d . .
O2D O 0.8315(2) -0.06487(18) 0.67812(15) 0.0124(7) Uani 1 1 d . .
C15B C 0.8111(4) -0.3104(3) 0.6789(2) 0.0100(10) Uani 1 1 d . U
O2E O 0.5857(3) 0.1579(2) 0.88443(17) 0.0282(9) Uani 1 1 d . .
C19B C 0.6308(4) -0.4264(3) 0.6360(2) 0.0141(11) Uani 1 1 d . .
H19B H 0.555785 -0.446753 0.638300 0.017 Uiso 1 1 calc R U
O1F O 0.4446(3) 0.2501(2) 0.95344(16) 0.0211(8) Uani 1 1 d . .
C12B C 0.5849(4) -0.2136(3) 0.6641(2) 0.0162(11) Uani 1 1 d . .
H126 H 0.586645 -0.155209 0.661406 0.024 Uiso 1 1 calc R U
H125 H 0.508263 -0.248306 0.657664 0.024 Uiso 1 1 calc R U
H124 H 0.618599 -0.242824 0.628656 0.024 Uiso 1 1 calc R U
C17A C 0.4553(4) 0.0260(3) 0.6545(2) 0.0154(11) Uani 1 1 d . .
H45 H 0.383238 -0.013226 0.644353 0.019 Uiso 1 1 calc R U
N1G N 1.1016(3) -0.2493(3) 0.8421(2) 0.0184(9) Uani 1 1 d . .
C18A C 0.5294(4) 0.0064(3) 0.6147(2) 0.0131(10) Uani 1 1 d . .
C6B C 1.0769(4) 0.1381(3) 1.0042(2) 0.0106(10) Uani 1 1 d . .
C6A C 0.9586(4) 0.6220(3) 1.0287(2) 0.0127(10) Uani 1 1 d . .
C14B C 0.6976(4) -0.3445(3) 0.6821(2) 0.0120(10) Uani 1 1 d . .
N2B N 0.6481(3) -0.2049(2) 0.73277(18) 0.0108(8) Uani 1 1 d . .
C18B C 0.6733(4) -0.4779(3) 0.5871(2) 0.0152(11) Uani 1 1 d . .
O2G O 1.0520(3) -0.28905(19) 0.77818(16) 0.0182(8) Uani 1 1 d . .
C2B C 1.1205(4) 0.0452(3) 0.9043(2) 0.0085(9) Uani 1 1 d . .
C20A C 0.3999(4) 0.1195(3) 0.7497(2) 0.0183(11) Uani 1 1 d . .
H57 H 0.330269 0.076353 0.733100 0.022 Uiso 1 1 calc R U
C13B C 0.6482(4) -0.2940(3) 0.7376(2) 0.0125(10) Uani 1 1 d . .
H133 H 0.571507 -0.328729 0.733741 0.015 Uiso 1 1 calc R U
H134 H 0.691122 -0.286789 0.782702 0.015 Uiso 1 1 calc R U
C14A C 0.6712(4) 0.1428(3) 0.6841(2) 0.0111(10) Uani 1 1 d . .
O3E O 0.6926(3) 0.1482(3) 0.9728(2) 0.0427(11) Uani 1 1 d . .
C20B C 0.9661(4) -0.3424(3) 0.6181(2) 0.0164(11) Uani 1 1 d . .
H20B H 0.984821 -0.385945 0.585413 0.020 Uiso 1 1 calc R U
C9D C 0.9595(3) 0.0378(3) 0.6411(2) 0.0101(9) Uani 1 1 d . U
N1H N 1.2801(3) -0.1483(2) 0.7104(2) 0.0153(9) Uani 1 1 d . .
C12C C 0.3775(4) 0.3924(3) 0.6539(2) 0.0156(11) Uani 1 1 d . .
C3D C 1.1908(4) 0.2793(3) 0.7732(3) 0.0222(12) Uani 1 1 d . .
H3D H 1.242688 0.332163 0.802329 0.027 Uiso 1 1 calc R U
N1F N 0.3785(3) 0.2974(2) 0.9477(2) 0.0183(9) Uani 1 1 d . .
C16A C 0.4867(4) 0.1056(3) 0.7114(2) 0.0126(10) Uani 1 1 d . .
C13D C 1.0371(3) 0.1178(3) 0.6860(2) 0.0114(10) Uani 1 1 d . .
C1B C 1.2105(4) 0.0342(3) 0.8692(2) 0.0116(10) Uani 1 1 d . .
H1B H 1.281684 0.073006 0.891530 0.014 Uiso 1 1 calc R U
O2F O 0.3861(3) 0.3344(2) 0.90064(16) 0.0183(8) Uani 1 1 d . .
C1C C 0.4690(4) 0.5624(3) 0.8332(2) 0.0220(12) Uani 1 1 d . .
H1C H 0.524764 0.542995 0.853637 0.026 Uiso 1 1 calc R U
C7B C 1.1547(4) 0.1145(3) 0.9682(2) 0.0123(10) Uani 1 1 d . .
H7B H 1.230731 0.144341 0.985841 0.015 Uiso 1 1 calc R U
C14C C 0.3273(4) 0.5459(3) 0.7329(3) 0.0219(12) Uani 1 1 d . .
C8A C 0.9475(4) 0.4800(3) 0.8482(2) 0.0137(10) Uani 1 1 d . .
H81A H 1.018687 0.521285 0.849545 0.016 Uiso 1 1 calc R U
H82A H 0.959867 0.422392 0.844490 0.016 Uiso 1 1 calc R U
C12A C 0.7254(4) 0.2826(3) 0.6240(2) 0.0171(11) Uani 1 1 d . .
H122 H 0.647174 0.254673 0.620691 0.026 Uiso 1 1 calc R U
H123 H 0.752288 0.246185 0.588398 0.026 Uiso 1 1 calc R U
H121 H 0.734535 0.340491 0.618377 0.026 Uiso 1 1 calc R U
C17B C 0.7837(4) -0.4502(3) 0.5851(2) 0.0146(10) Uani 1 1 d . .
H17B H 0.813169 -0.486888 0.553666 0.018 Uiso 1 1 calc R U
C13C C 0.4112(4) 0.5138(3) 0.7633(2) 0.0179(11) Uani 1 1 d . .
C2A C 0.7798(4) 0.5103(3) 0.9918(2) 0.0146(11) Uani 1 1 d . .
C11A C 0.9079(3) 0.3483(3) 0.7026(2) 0.0142(10) Uani 1 1 d . .
H112 H 0.934549 0.332349 0.659894 0.017 Uiso 1 1 calc R U
H111 H 0.955850 0.336918 0.738088 0.017 Uiso 1 1 calc R U
C19A C 0.6375(4) 0.0642(3) 0.6291(2) 0.0152(11) Uani 1 1 d . .
H84 H 0.687596 0.049866 0.601288 0.018 Uiso 1 1 calc R U
C5A C 0.9848(4) 0.5877(3) 0.9656(2) 0.0140(10) Uani 1 1 d . .
H5A H 1.053095 0.615012 0.956779 0.017 Uiso 1 1 calc R U
C4D C 1.1495(4) 0.2724(3) 0.7069(3) 0.0190(11) Uani 1 1 d . .
H4D H 1.173222 0.320903 0.691222 0.023 Uiso 1 1 calc R U
C9C C 0.4345(4) 0.4373(3) 0.7235(2) 0.0143(10) Uani 1 1 d . .
C15A C 0.5953(4) 0.1661(3) 0.7267(2) 0.0108(10) Uani 1 1 d . .
O3G O 1.1211(3) -0.2909(2) 0.88110(18) 0.0260(9) Uani 1 1 d . .
C13A C 0.7888(3) 0.2041(3) 0.6985(2) 0.0116(10) Uani 1 1 d . .
H131 H 0.827034 0.211764 0.744925 0.014 Uiso 1 1 calc R U
H132 H 0.829890 0.176617 0.666165 0.014 Uiso 1 1 calc R U
C11C C 0.2932(4) 0.4255(3) 0.6240(2) 0.0184(11) Uani 1 1 d . .
C4A C 0.9108(4) 0.5130(3) 0.9152(2) 0.0128(10) Uani 1 1 d . .
C12D C 0.9129(4) 0.0307(3) 0.5731(2) 0.0125(10) Uani 1 1 d . U
C9B C 0.7877(4) 0.0635(3) 0.8100(2) 0.0139(10) Uani 1 1 d . .
H91B H 0.868169 0.086603 0.819690 0.021 Uiso 1 1 calc R U
H92B H 0.757739 0.103328 0.841205 0.021 Uiso 1 1 calc R U
H93B H 0.757609 0.058301 0.763150 0.021 Uiso 1 1 calc R U
C11B C 0.5962(4) -0.1603(3) 0.7888(2) 0.0127(10) Uani 1 1 d . .
H114 H 0.619224 -0.173755 0.830724 0.015 Uiso 1 1 calc R U
H113 H 0.514851 -0.183072 0.774829 0.015 Uiso 1 1 calc R U
C8D C 0.8331(4) -0.0482(3) 0.5255(2) 0.0155(10) Uani 1 1 d . .
H8D H 0.806494 -0.097164 0.540131 0.019 Uiso 1 1 calc R U
C10C C 0.2710(4) 0.5009(3) 0.6647(3) 0.0241(12) Uani 1 1 d . .
H10C H 0.216129 0.521988 0.645402 0.029 Uiso 1 1 calc R U
C5C C 0.2341(4) 0.3785(3) 0.5543(3) 0.0236(11) Uani 1 1 d . .
H5C H 0.179377 0.399310 0.534461 0.028 Uiso 1 1 calc R U
N1B N 0.7562(3) -0.0252(2) 0.81934(18) 0.0098(8) Uani 1 1 d . .
C16B C 0.8544(4) -0.3669(3) 0.6298(2) 0.0114(10) Uani 1 1 d . .
N1E N 0.6562(4) 0.1936(3) 0.9424(2) 0.0268(11) Uani 1 1 d . .
C6C C 0.2554(4) 0.3046(3) 0.5165(3) 0.0254(13) Uani 1 1 d . .
H6C H 0.216048 0.275161 0.470992 0.030 Uiso 1 1 calc R U
C9A C 0.8344(4) 0.5541(3) 0.7911(2) 0.0175(11) Uani 1 1 d . .
H93A H 0.778479 0.544699 0.750979 0.026 Uiso 1 1 calc R U
H91A H 0.899783 0.601158 0.793696 0.026 Uiso 1 1 calc R U
H92A H 0.804713 0.570500 0.831984 0.026 Uiso 1 1 calc R U
C91D C 0.9299(4) -0.0412(3) 0.6673(2) 0.0109(10) Uani 1 1 d . U
C3I C 0.5945(4) 0.0756(4) 1.0946(3) 0.0391(15) Uani 1 1 d . .
H33I H 0.652171 0.082343 1.068359 0.059 Uiso 1 1 calc R U
H32I H 0.573838 0.015596 1.096646 0.059 Uiso 1 1 calc R U
H31I H 0.622060 0.117036 1.140758 0.059 Uiso 1 1 calc R U
C91C C 0.5202(4) 0.4014(3) 0.7553(2) 0.0157(11) Uani 1 1 d . .
C14D C 1.0703(4) 0.1920(3) 0.6607(2) 0.0129(10) Uani 1 1 d . .
C8C C 0.3955(4) 0.3132(3) 0.6123(2) 0.0182(11) Uani 1 1 d . .
H8C H 0.447953 0.289518 0.631032 0.022 Uiso 1 1 calc R U
C10A C 0.9143(4) 0.4459(3) 0.7240(2) 0.0159(11) Uani 1 1 d . .
H101 H 0.992227 0.481576 0.734051 0.019 Uiso 1 1 calc R U
H102 H 0.873586 0.458527 0.686141 0.019 Uiso 1 1 calc R U
C3A C 0.8063(4) 0.4723(3) 0.9271(2) 0.0129(10) Uani 1 1 d . .
C10B C 0.6321(4) -0.0607(3) 0.8030(2) 0.0127(10) Uani 1 1 d . U
H104 H 0.601549 -0.046921 0.762700 0.015 Uiso 1 1 calc R U
H103 H 0.602427 -0.032106 0.841662 0.015 Uiso 1 1 calc R U
C8B C 0.8018(3) -0.0210(3) 0.8912(2) 0.0104(10) Uani 1 1 d . .
H82B H 0.785758 -0.081396 0.893694 0.012 Uiso 1 1 calc R U
H81B H 0.762934 0.011093 0.922466 0.012 Uiso 1 1 calc R U
C10D C 1.0261(4) 0.1843(3) 0.5938(2) 0.0160(11) Uani 1 1 d . .
H10D H 1.048866 0.232997 0.578198 0.019 Uiso 1 1 calc R U
N1I N 0.4177(4) 0.1063(3) 1.0369(2) 0.0369(12) Uani 1 1 d . .
C7C C 0.3382(4) 0.2718(3) 0.5463(3) 0.0215(12) Uani 1 1 d . .
H7C H 0.353101 0.221054 0.519857 0.026 Uiso 1 1 calc R U
C2I C 0.4958(5) 0.0935(3) 1.0613(3) 0.0250(12) Uani 1 1 d . .
C1D C 1.0820(4) 0.1286(3) 0.7563(2) 0.0145(10) Uani 1 1 d . .
H1D H 1.060562 0.081466 0.773742 0.017 Uiso 1 1 calc R U
C7D C 0.7957(4) -0.0530(3) 0.4594(2) 0.0177(11) Uani 1 1 d . .
H7D H 0.744356 -0.105444 0.429332 0.021 Uiso 1 1 calc R U
C11D C 0.9486(4) 0.1063(3) 0.5485(2) 0.0139(10) Uani 1 1 d . U
C1A C 0.6728(4) 0.4823(3) 1.0101(2) 0.0201(12) Uani 1 1 d . .
H1A H 0.665054 0.514851 1.053323 0.024 Uiso 1 1 calc R U
C5D C 0.9060(4) 0.0968(3) 0.4786(2) 0.0174(11) Uani 1 1 d . .
H5D H 0.929012 0.144816 0.462276 0.021 Uiso 1 1 calc R U
C2D C 1.1557(4) 0.2073(3) 0.7979(3) 0.0200(11) Uani 1 1 d . .
H2D H 1.183447 0.213466 0.843784 0.024 Uiso 1 1 calc R U
C6D C 0.8326(4) 0.0195(3) 0.4352(2) 0.0196(11) Uani 1 1 d . .
H6D H 0.806723 0.014386 0.389267 0.024 Uiso 1 1 calc R U
C2J C 0.8681(5) 0.3470(4) 0.5010(3) 0.0314(14) Uani 1 1 d . .
N1J N 0.9427(4) 0.3978(3) 0.5414(3) 0.0411(13) Uani 1 1 d . .
C2C C 0.4449(5) 0.6359(3) 0.8707(3) 0.0320(14) Uani 1 1 d . .
H2C H 0.485030 0.667005 0.915797 0.038 Uiso 1 1 calc R U
C4C C 0.3023(4) 0.6224(3) 0.7748(3) 0.0327(14) Uani 1 1 d . .
H4C H 0.246283 0.642743 0.755932 0.039 Uiso 1 1 calc R U
C3C C 0.3583(5) 0.6655(4) 0.8410(3) 0.0377(15) Uani 1 1 d . .
H3C H 0.340194 0.714753 0.867245 0.045 Uiso 1 1 calc R U
C3J C 0.7732(5) 0.2824(4) 0.4471(3) 0.0440(16) Uani 1 1 d . .
H32J H 0.765890 0.302077 0.407189 0.066 Uiso 1 1 calc R U
H31J H 0.705196 0.278106 0.464516 0.066 Uiso 1 1 calc R U
H33J H 0.786372 0.224867 0.434471 0.066 Uiso 1 1 calc R U

loop_
_atom_site_aniso_label
_atom_site_aniso_U_11
_atom_site_aniso_U_22
_atom_site_aniso_U_33
_atom_site_aniso_U_23
_atom_site_aniso_U_13
_atom_site_aniso_U_12
Er2 0.00850(11) 0.00941(11) 0.01148(11) 0.00322(8) 0.00273(9) 0.00375(8)
Er1 0.01290(12) 0.01133(11) 0.01227(12) 0.00322(8) 0.00308(9) 0.00488(9)
Br1B 0.0169(3) 0.0149(2) 0.0120(2) -0.00247(19) 0.0018(2) 0.00433(19)
Br2A 0.0241(3) 0.0140(2) 0.0151(3) -0.00174(19) 0.0020(2) 0.0032(2)
Br2B 0.0211(3) 0.0125(2) 0.0257(3) -0.0028(2) -0.0017(2) -0.0005(2)
Br1A 0.0223(3) 0.0130(2) 0.0186(3) -0.0002(2) -0.0020(2) -0.0002(2)
Zn2 0.0080(3) 0.0098(3) 0.0114(3) 0.0035(2) 0.0027(2) 0.0038(2)
Zn1 0.0095(3) 0.0105(3) 0.0123(3) 0.0031(2) 0.0026(2) 0.0033(2)
O1D 0.0097(17) 0.0126(16) 0.0135(17) 0.0029(13) 0.0031(13) 0.0045(13)
O1A 0.0148(19) 0.0219(19) 0.023(2) 0.0011(15) 0.0074(16) 0.0047(15)
O3F 0.032(2) 0.032(2) 0.032(2) 0.0127(16) 0.0206(18) 0.0149(17)
O1G 0.0154(18) 0.0133(17) 0.0211(19) 0.0059(14) 0.0062(15) 0.0061(13)
O2A 0.0141(17) 0.0122(16) 0.0085(16) 0.0008(13) -0.0005(13) 0.0025(13)
O2C 0.0115(17) 0.0182(17) 0.0166(18) 0.0075(13) 0.0044(14) 0.0074(13)
O3B 0.0084(16) 0.0078(16) 0.0110(17) -0.0002(12) -0.0004(13) 0.0019(12)
O4B 0.0145(18) 0.0150(18) 0.0194(19) 0.0007(14) 0.0079(15) 0.0023(14)
N2A 0.0076(19) 0.0134(19) 0.011(2) 0.0034(15) 0.0007(16) 0.0030(15)
O3A 0.0154(17) 0.0071(15) 0.0083(16) 0.0004(12) 0.0016(13) 0.0038(13)
O4A 0.0183(19) 0.0174(18) 0.023(2) 0.0009(15) 0.0094(16) 0.0035(14)
O2B 0.0079(16) 0.0093(16) 0.0104(16) 0.0029(12) 0.0014(13) 0.0039(12)
O1H 0.0155(18) 0.0197(17) 0.0198(19) 0.0113(14) 0.0084(15) 0.0079(14)
O2H 0.0107(17) 0.0147(16) 0.0199(18) 0.0090(13) 0.0051(14) 0.0089(13)
O3H 0.0101(18) 0.037(2) 0.038(2) 0.0203(17) 0.0127(16) 0.0125(16)
O1C 0.0155(18) 0.0167(17) 0.0163(18) 0.0082(14) 0.0051(14) 0.0080(14)
O1B 0.0111(17) 0.0120(16) 0.0140(17) 0.0013(13) 0.0033(14) 0.0058(13)
N1A 0.012(2) 0.0107(19) 0.010(2) 0.0028(15) 0.0024(16) 0.0042(15)
C7A 0.021(3) 0.012(2) 0.011(3) 0.0007(19) 0.000(2) 0.005(2)
C4B 0.010(2) 0.008(2) 0.012(2) 0.0071(18) 0.0030(19) 0.0026(18)
O1E 0.027(2) 0.028(2) 0.026(2) 0.0130(16) 0.0065(16) 0.0141(16)
C5B 0.014(2) 0.012(2) 0.013(2) 0.0068(19) 0.004(2) 0.0090(19)
C3B 0.013(2) 0.013(2) 0.007(2) 0.0053(18) 0.0007(19) 0.0060(19)
O2D 0.0088(16) 0.0161(16) 0.0134(17) 0.0063(13) 0.0041(13) 0.0031(13)
C15B 0.0108(14) 0.0104(13) 0.0102(14) 0.0051(10) 0.0009(10) 0.0040(11)
O2E 0.047(3) 0.028(2) 0.020(2) 0.0085(16) 0.0126(19) 0.0257(18)
C19B 0.013(3) 0.013(2) 0.017(3) 0.008(2) 0.001(2) 0.003(2)
O1F 0.028(2) 0.0200(18) 0.026(2) 0.0126(15) 0.0132(16) 0.0163(16)
C12B 0.013(3) 0.018(2) 0.016(3) 0.001(2) 0.003(2) 0.006(2)
C17A 0.014(3) 0.012(2) 0.017(3) 0.0039(19) -0.001(2) 0.0029(19)
N1G 0.013(2) 0.027(2) 0.026(3) 0.017(2) 0.0099(19) 0.0127(18)
C18A 0.019(3) 0.010(2) 0.008(2) -0.0011(18) -0.001(2) 0.005(2)
C6B 0.014(2) 0.009(2) 0.009(2) 0.0049(18) -0.0023(19) 0.0023(19)
C6A 0.016(3) 0.006(2) 0.012(2) 0.0022(18) -0.008(2) 0.0022(19)
C14B 0.010(2) 0.012(2) 0.015(3) 0.0051(19) 0.001(2) 0.0048(19)
N2B 0.013(2) 0.0108(19) 0.010(2) 0.0022(15) 0.0030(16) 0.0068(15)
C18B 0.020(3) 0.010(2) 0.009(2) 0.0000(19) -0.006(2) 0.001(2)
O2G 0.0175(18) 0.0179(18) 0.0185(19) 0.0072(14) 0.0014(15) 0.0035(14)
C2B 0.011(2) 0.008(2) 0.009(2) 0.0063(18) -0.0005(18) 0.0039(18)
C20A 0.015(3) 0.019(3) 0.018(3) 0.005(2) 0.004(2) 0.001(2)
C13B 0.007(2) 0.016(2) 0.014(2) 0.0074(19) 0.0015(19) 0.0006(18)
C14A 0.011(2) 0.007(2) 0.014(3) 0.0037(18) -0.0001(19) 0.0031(18)
O3E 0.061(3) 0.054(3) 0.043(3) 0.032(2) 0.022(2) 0.044(2)
C20B 0.020(3) 0.013(2) 0.017(3) 0.003(2) 0.002(2) 0.008(2)
C9D 0.0089(13) 0.0111(13) 0.0114(13) 0.0022(10) 0.0040(10) 0.0056(10)
N1H 0.014(2) 0.015(2) 0.017(2) 0.0045(17) 0.0051(18) 0.0055(17)
C12C 0.015(3) 0.019(3) 0.019(3) 0.014(2) 0.006(2) 0.006(2)
C3D 0.015(3) 0.016(3) 0.030(3) 0.004(2) 0.002(2) 0.001(2)
N1F 0.014(2) 0.014(2) 0.021(2) -0.0005(18) 0.0056(19) -0.0004(17)
C16A 0.011(2) 0.014(2) 0.012(2) 0.0054(19) 0.0000(19) 0.0013(19)
C13D 0.007(2) 0.015(2) 0.016(3) 0.0072(19) 0.0076(19) 0.0063(18)
C1B 0.009(2) 0.008(2) 0.017(3) 0.0058(19) -0.005(2) 0.0016(18)
O2F 0.0197(19) 0.0214(18) 0.0187(19) 0.0113(15) 0.0068(15) 0.0075(14)
C1C 0.022(3) 0.020(3) 0.025(3) 0.006(2) 0.004(2) 0.009(2)
C7B 0.012(2) 0.010(2) 0.015(3) 0.0063(19) 0.001(2) 0.0017(19)
C14C 0.021(3) 0.024(3) 0.028(3) 0.013(2) 0.007(2) 0.011(2)
C8A 0.014(3) 0.010(2) 0.015(3) 0.0036(19) 0.004(2) 0.0012(19)
C12A 0.015(3) 0.016(2) 0.018(3) 0.004(2) 0.003(2) 0.002(2)
C17B 0.019(3) 0.015(2) 0.012(3) 0.0050(19) 0.005(2) 0.007(2)
C13C 0.019(3) 0.017(3) 0.025(3) 0.013(2) 0.009(2) 0.008(2)
C2A 0.014(3) 0.014(2) 0.016(3) 0.004(2) 0.003(2) 0.007(2)
C11A 0.008(2) 0.019(2) 0.015(3) 0.005(2) 0.004(2) 0.0023(19)
C19A 0.016(3) 0.020(3) 0.010(2) 0.004(2) 0.003(2) 0.007(2)
C5A 0.016(3) 0.010(2) 0.017(3) 0.0071(19) 0.001(2) 0.0033(19)
C4D 0.011(3) 0.014(2) 0.035(3) 0.013(2) 0.011(2) 0.003(2)
C9C 0.011(2) 0.017(2) 0.017(3) 0.010(2) 0.005(2) 0.0017(19)
C15A 0.014(2) 0.009(2) 0.012(2) 0.0060(19) 0.0012(19) 0.0052(19)
O3G 0.028(2) 0.033(2) 0.030(2) 0.0248(17) 0.0082(17) 0.0134(16)
C13A 0.013(2) 0.011(2) 0.011(2) 0.0004(18) 0.0045(19) 0.0061(19)
C11C 0.014(3) 0.024(3) 0.023(3) 0.017(2) 0.004(2) 0.004(2)
C4A 0.015(3) 0.014(2) 0.011(2) 0.0060(19) -0.001(2) 0.006(2)
C12D 0.0113(14) 0.0145(13) 0.0125(14) 0.0032(10) 0.0026(11) 0.0064(10)
C9B 0.018(3) 0.013(2) 0.015(3) 0.0054(19) 0.005(2) 0.010(2)
C11B 0.007(2) 0.021(2) 0.012(2) 0.0071(19) 0.0023(19) 0.0052(19)
C8D 0.013(3) 0.015(2) 0.021(3) 0.008(2) 0.005(2) 0.0057(19)
C10C 0.024(3) 0.029(3) 0.031(3) 0.019(2) 0.007(2) 0.018(2)
C5C 0.013(3) 0.034(3) 0.029(3) 0.022(2) 0.001(2) 0.005(2)
N1B 0.0077(19) 0.0106(19) 0.012(2) 0.0026(15) 0.0020(16) 0.0043(15)
C16B 0.015(3) 0.013(2) 0.008(2) 0.0049(18) 0.002(2) 0.0063(19)
N1E 0.029(3) 0.039(3) 0.031(3) 0.024(2) 0.019(2) 0.024(2)
C6C 0.022(3) 0.030(3) 0.019(3) 0.011(2) -0.003(2) -0.002(2)
C9A 0.019(3) 0.013(2) 0.021(3) 0.008(2) 0.004(2) 0.003(2)
C91D 0.0118(14) 0.0107(13) 0.0093(14) 0.0018(10) 0.0032(11) 0.0024(10)
C3I 0.022(3) 0.064(4) 0.028(3) 0.006(3) 0.005(3) 0.017(3)
C91C 0.014(3) 0.008(2) 0.020(3) 0.001(2) -0.003(2) 0.0014(19)
C14D 0.007(2) 0.018(2) 0.017(3) 0.006(2) 0.007(2) 0.0064(19)
C8C 0.011(3) 0.020(3) 0.024(3) 0.008(2) 0.003(2) 0.006(2)
C10A 0.013(3) 0.018(3) 0.015(3) 0.006(2) 0.003(2) 0.002(2)
C3A 0.018(3) 0.008(2) 0.010(2) 0.0018(18) -0.003(2) 0.0038(19)
C10B 0.0114(14) 0.0136(14) 0.0138(14) 0.0040(10) 0.0023(11) 0.0055(10)
C8B 0.014(2) 0.012(2) 0.009(2) 0.0035(18) 0.0054(19) 0.0081(19)
C10D 0.018(3) 0.017(3) 0.025(3) 0.015(2) 0.016(2) 0.011(2)
N1I 0.026(3) 0.053(3) 0.040(3) 0.024(2) 0.007(2) 0.016(2)
C7C 0.019(3) 0.020(3) 0.023(3) 0.005(2) 0.005(2) 0.004(2)
C2I 0.026(3) 0.031(3) 0.017(3) 0.008(2) 0.008(2) 0.004(3)
C1D 0.015(3) 0.015(2) 0.019(3) 0.0111(19) 0.009(2) 0.0053(19)
C7D 0.016(3) 0.020(3) 0.017(3) 0.005(2) 0.003(2) 0.007(2)
C11D 0.0135(14) 0.0151(14) 0.0148(14) 0.0047(10) 0.0053(11) 0.0060(10)
C1A 0.018(3) 0.019(3) 0.019(3) 0.000(2) 0.001(2) 0.007(2)
C5D 0.015(3) 0.024(3) 0.023(3) 0.013(2) 0.010(2) 0.012(2)
C2D 0.016(3) 0.019(3) 0.020(3) 0.002(2) 0.001(2) 0.006(2)
C6D 0.015(3) 0.036(3) 0.016(3) 0.011(2) 0.007(2) 0.015(2)
C2J 0.049(4) 0.026(3) 0.039(4) 0.020(3) 0.033(3) 0.023(3)
N1J 0.038(3) 0.046(3) 0.046(3) 0.014(3) 0.023(3) 0.018(3)
C2C 0.039(4) 0.027(3) 0.028(3) 0.000(2) 0.009(3) 0.015(3)
C4C 0.030(3) 0.032(3) 0.045(4) 0.014(3) 0.006(3) 0.024(3)
C3C 0.040(4) 0.031(3) 0.042(4) 0.002(3) 0.007(3) 0.023(3)
C3J 0.045(4) 0.039(3) 0.034(4) -0.009(3) 0.011(3) 0.009(3)

loop_
_atom_type_symbol
_atom_type_description
_atom_type_scat_dispersion_real
_atom_type_scat_dispersion_imag
_atom_type_scat_source
C C 0.0033 0.0016 'International Tables Vol C Tables 4.2.6.8 and 6.1.1.4'
N N 0.0061 0.0033 'International Tables Vol C Tables 4.2.6.8 and 6.1.1.4'
O O 0.0106 0.0060 'International Tables Vol C Tables 4.2.6.8 and 6.1.1.4'
Br Br -0.2901 2.4595 'International Tables Vol C Tables 4.2.6.8 and 6.1.1.4'
Er Er -0.2586 4.9576 'International Tables Vol C Tables 4.2.6.8 and 6.1.1.4'
Zn Zn 0.2839 1.4301 'International Tables Vol C Tables 4.2.6.8 and 6.1.1.4'
H H 0.0000 0.0000 'International Tables Vol C Tables 4.2.6.8 and 6.1.1.4'

loop_
_geom_angle_atom_site_label_1
_geom_angle_atom_site_label_2
_geom_angle_atom_site_label_3
_geom_angle
O1D Er2 O1B 87.39(10)
O1D Er2 O2B 76.88(10)
O1B Er2 O2B 75.29(9)
O1D Er2 O4B 86.59(11)
O1B Er2 O4B 137.77(10)
O2B Er2 O4B 142.70(10)
O1D Er2 O3B 80.80(10)
O1B Er2 O3B 145.21(9)
O2B Er2 O3B 70.20(9)
O4B Er2 O3B 74.32(10)
O1D Er2 O1G 150.51(10)
O1B Er2 O1G 72.66(10)
O2B Er2 O1G 77.16(10)
O4B Er2 O1G 122.78(11)
O3B Er2 O1G 103.18(10)
O1D Er2 O2G 150.92(10)
O1B Er2 O2G 121.68(11)
O2B Er2 O2G 108.07(10)
O4B Er2 O2G 72.25(11)
O3B Er2 O2G 74.51(10)
O1G Er2 O2G 53.20(10)
O1D Er2 O1H 123.60(10)
O1B Er2 O1H 74.12(10)
O2B Er2 O1H 141.78(10)
O4B Er2 O1H 74.81(10)
O3B Er2 O1H 138.83(10)
O1G Er2 O1H 72.26(10)
O2G Er2 O1H 70.56(10)
O1D Er2 O2H 71.52(10)
O1B Er2 O2H 68.77(9)
O2B Er2 O2H 132.46(9)
O4B Er2 O2H 69.69(10)
O3B Er2 O2H 135.26(10)
O1G Er2 O2H 118.29(10)
O2G Er2 O2H 116.90(10)
O1H Er2 O2H 52.08(10)
O1D Er2 N1G 168.56(10)
O1B Er2 N1G 96.56(11)
O2B Er2 N1G 93.70(10)
O4B Er2 N1G 97.46(12)
O3B Er2 N1G 89.97(11)
O1G Er2 N1G 26.36(10)
O2G Er2 N1G 26.90(10)
O1H Er2 N1G 67.84(10)
O2H Er2 N1G 119.91(10)
O1D Er2 N1H 97.78(11)
O1B Er2 N1H 68.32(10)
O2B Er2 N1H 143.46(10)
O4B Er2 N1H 71.19(10)
O3B Er2 N1H 145.50(10)
O1G Er2 N1H 94.77(11)
O2G Er2 N1H 94.06(11)
O1H Er2 N1H 25.84(10)
O2H Er2 N1H 26.27(10)
N1G Er2 N1H 93.65(11)
O1D Er2 Zn2 61.65(7)
O1B Er2 Zn2 108.29(7)
O2B Er2 Zn2 37.54(7)
O4B Er2 Zn2 105.27(8)
O3B Er2 Zn2 37.82(7)
O1G Er2 Zn2 103.64(7)
O2G Er2 Zn2 104.25(7)
O1H Er2 Zn2 174.62(7)
O2H Er2 Zn2 133.16(7)
N1G Er2 Zn2 106.92(8)
N1H Er2 Zn2 159.43(8)
O1A Er1 O1C 92.04(11)
O1A Er1 O4A 139.25(11)
O1C Er1 O4A 81.79(11)
O1A Er1 O3A 143.47(11)
O1C Er1 O3A 78.41(10)
O4A Er1 O3A 74.76(10)
O1A Er1 O2A 74.00(10)
O1C Er1 O2A 77.59(10)
O4A Er1 O2A 141.55(10)
O3A Er1 O2A 69.53(9)
O1A Er1 O1E 72.88(11)
O1C Er1 O1E 154.52(11)
O4A Er1 O1E 123.05(11)
O3A Er1 O1E 101.33(11)
O2A Er1 O1E 78.53(11)
O1A Er1 O1F 72.94(11)
O1C Er1 O1F 122.04(11)
O4A Er1 O1F 76.55(11)
O3A Er1 O1F 141.48(10)
O2A Er1 O1F 141.78(10)
O1E Er1 O1F 73.88(11)
O1A Er1 O2E 121.78(12)
O1C Er1 O2E 146.15(11)
O4A Er1 O2E 71.68(12)
O3A Er1 O2E 74.67(11)
O2A Er1 O2E 110.87(11)
O1E Er1 O2E 53.39(11)
O1F Er1 O2E 72.25(11)
O1A Er1 O2F 67.28(10)
O1C Er1 O2F 69.46(10)
O4A Er1 O2F 72.91(10)
O3A Er1 O2F 136.89(10)
O2A Er1 O2F 127.11(10)
O1E Er1 O2F 120.05(11)
O1F Er1 O2F 52.92(11)
O2E Er1 O2F 119.69(11)
O1A Er1 N1E 97.02(13)
O1C Er1 N1E 166.97(11)
O4A Er1 N1E 97.18(13)
O3A Er1 N1E 88.76(11)
O2A Er1 N1E 95.88(12)
O1E Er1 N1E 26.68(11)
O1F Er1 N1E 69.89(11)
O2E Er1 N1E 26.74(11)
O2F Er1 N1E 122.80(11)
O1A Er1 N1F 64.94(10)
O1C Er1 N1F 96.08(11)
O4A Er1 N1F 75.67(11)
O3A Er1 N1F 150.41(10)
O2A Er1 N1F 138.24(10)
O1E Er1 N1F 95.82(12)
O1F Er1 N1F 26.58(11)
O2E Er1 N1F 97.28(12)
O2F Er1 N1F 26.62(11)
N1E Er1 N1F 96.25(12)
O1A Er1 Zn1 107.20(8)
O1C Er1 Zn1 60.25(8)
O4A Er1 Zn1 104.36(8)
O3A Er1 Zn1 37.82(7)
O2A Er1 Zn1 37.21(7)
O1E Er1 Zn1 103.92(8)
O1F Er1 Zn1 177.70(8)
O2E Er1 Zn1 105.95(8)
O2F Er1 Zn1 129.32(8)
N1E Er1 Zn1 107.85(8)
N1F Er1 Zn1 155.60(9)
O2D Zn2 O2B 103.24(11)
O2D Zn2 O3B 102.39(12)
O2B Zn2 O3B 81.01(11)
O2D Zn2 N1B 99.13(13)
O2B Zn2 N1B 90.27(12)
O3B Zn2 N1B 158.11(13)
O2D Zn2 N2B 110.00(13)
O2B Zn2 N2B 146.75(13)
O3B Zn2 N2B 91.06(12)
N1B Zn2 N2B 85.29(13)
O2D Zn2 Er2 89.01(8)
O2B Zn2 Er2 43.50(7)
O3B Zn2 Er2 43.85(8)
N1B Zn2 Er2 133.42(10)
N2B Zn2 Er2 134.60(9)
O2C Zn1 O2A 109.02(12)
O2C Zn1 O3A 99.93(12)
O2A Zn1 O3A 81.42(11)
O2C Zn1 N1A 99.76(13)
O2A Zn1 N1A 91.91(13)
O3A Zn1 N1A 160.31(13)
O2C Zn1 N2A 105.45(13)
O2A Zn1 N2A 145.44(13)
O3A Zn1 N2A 90.39(12)
N1A Zn1 N2A 84.64(13)
O2C Zn1 Er1 90.45(9)
O2A Zn1 Er1 44.61(8)
O3A Zn1 Er1 43.70(8)
N1A Zn1 Er1 135.85(10)
N2A Zn1 Er1 133.80(10)
C91D O1D Er2 143.2(3)
C1A O1A Er1 135.6(3)
N1G O1G Er2 96.0(2)
C3A O2A Zn1 126.0(3)
C3A O2A Er1 134.8(3)
Zn1 O2A Er1 98.18(11)
C91C O2C Zn1 117.0(3)
C15B O3B Zn2 124.4(3)
C15B O3B Er2 134.9(3)
Zn2 O3B Er2 98.33(10)
C20B O4B Er2 132.4(3)
C12A N2A C13A 110.4(3)
C12A N2A C11A 110.2(3)
C13A N2A C11A 109.9(3)
C12A N2A Zn1 111.7(3)
C13A N2A Zn1 109.4(3)
C11A N2A Zn1 105.1(2)
C15A O3A Zn1 123.8(3)
C15A O3A Er1 134.1(3)
Zn1 O3A Er1 98.49(10)
C20A O4A Er1 134.1(3)
C3B O2B Zn2 128.2(3)
C3B O2B Er2 132.6(3)
Zn2 O2B Er2 98.96(10)
N1H O1H Er2 96.9(2)
N1H O2H Er2 94.2(2)
C91C O1C Er1 145.7(3)
C1B O1B Er2 131.6(3)
C10A N1A C8A 109.5(3)
C10A N1A C9A 110.0(3)
C8A N1A C9A 111.7(3)
C10A N1A Zn1 106.6(2)
C8A N1A Zn1 107.2(3)
C9A N1A Zn1 111.7(3)
C6A C7A C2A 120.3(4)
C5B C4B C3B 120.1(4)
C5B C4B C8B 117.6(4)
C3B C4B C8B 122.3(4)
N1E O1E Er1 95.6(3)
C6B C5B C4B 120.9(4)
O2B C3B C2B 121.8(4)
O2B C3B C4B 120.6(4)
C2B C3B C4B 117.6(4)
C91D O2D Zn2 117.0(3)
O3B C15B C14B 121.6(4)
O3B C15B C16B 121.8(4)
C14B C15B C16B 116.6(4)
N1E O2E Er1 94.5(3)
C18B C19B C14B 121.3(4)
N1F O1F Er1 95.5(3)
C18A C17A C16A 120.4(4)
O3G N1G O1G 123.0(4)
O3G N1G O2G 121.8(4)
O1G N1G O2G 115.3(4)
O3G N1G Er2 176.8(3)
O1G N1G Er2 57.7(2)
O2G N1G Er2 57.8(2)
C17A C18A C19A 120.6(4)
C17A C18A Br2A 120.2(3)
C19A C18A Br2A 119.2(3)
C7B C6B C5B 120.2(4)
C7B C6B Br1B 119.8(3)
C5B C6B Br1B 120.0(3)
C7A C6A C5A 120.7(4)
C7A C6A Br1A 119.9(3)
C5A C6A Br1A 119.4(3)
C19B C14B C15B 120.9(4)
C19B C14B C13B 118.8(4)
C15B C14B C13B 120.3(4)
C12B N2B C13B 110.4(3)
C12B N2B C11B 110.4(3)
C13B N2B C11B 108.9(3)
C12B N2B Zn2 110.8(3)
C13B N2B Zn2 111.1(3)
C11B N2B Zn2 105.1(2)
C17B C18B C19B 119.7(4)
C17B C18B Br2B 120.0(3)
C19B C18B Br2B 120.3(4)
N1G O2G Er2 95.3(2)
C7B C2B C3B 120.9(4)
C7B C2B C1B 113.8(4)
C3B C2B C1B 125.2(4)
O4A C20A C16A 127.2(4)
N2B C13B C14B 112.5(4)
C19A C14A C15A 120.3(4)
C19A C14A C13A 119.5(4)
C15A C14A C13A 120.1(4)
O4B C20B C16B 128.2(4)
C12D C9D C13D 121.1(4)
C12D C9D C91D 120.7(4)
C13D C9D C91D 118.2(4)
O3H N1H O1H 122.2(4)
O3H N1H O2H 121.1(4)
O1H N1H O2H 116.7(4)
O3H N1H Er2 177.8(3)
O1H N1H Er2 57.3(2)
O2H N1H Er2 59.6(2)
C9C C12C C8C 123.3(4)
C9C C12C C11C 118.9(4)
C8C C12C C11C 117.8(4)
C4D C3D C2D 120.3(4)
O3F N1F O2F 121.8(4)
O3F N1F O1F 121.9(4)
O2F N1F O1F 116.3(4)
O3F N1F Er1 170.6(3)
O2F N1F Er1 59.3(2)
O1F N1F Er1 57.9(2)
C15A C16A C17A 120.3(4)
C15A C16A C20A 124.3(4)
C17A C16A C20A 115.3(4)
C9D C13D C1D 122.5(4)
C9D C13D C14D 118.8(4)
C1D C13D C14D 118.6(4)
O1B C1B C2B 127.2(4)
N1F O2F Er1 94.1(2)
C2C C1C C13C 121.8(5)
C6B C7B C2B 120.3(4)
C10C C14C C13C 119.1(4)
C10C C14C C4C 122.3(5)
C13C C14C C4C 118.5(5)
N1A C8A C4A 114.0(4)
C18B C17B C16B 121.1(4)
C9C C13C C14C 119.3(4)
C9C C13C C1C 122.8(4)
C14C C13C C1C 117.9(4)
C7A C2A C3A 120.0(4)
C7A C2A C1A 114.8(4)
C3A C2A C1A 125.1(4)
N2A C11A C10A 110.2(3)
C14A C19A C18A 120.7(4)
C6A C5A C4A 121.0(4)
C3D C4D C14D 121.2(4)
C13C C9C C12C 121.2(4)
C13C C9C C91C 119.9(4)
C12C C9C C91C 118.9(4)
O3A C15A C16A 122.7(4)
O3A C15A C14A 119.7(4)
C16A C15A C14A 117.6(4)
N2A C13A C14A 112.2(3)
C10C C11C C5C 122.7(5)
C10C C11C C12C 118.7(4)
C5C C11C C12C 118.5(4)
C5A C4A C3A 120.2(4)
C5A C4A C8A 117.0(4)
C3A C4A C8A 122.7(4)
C9D C12D C8D 123.6(4)
C9D C12D C11D 119.0(4)
C8D C12D C11D 117.4(4)
N2B C11B C10B 110.2(3)
C7D C8D C12D 121.1(4)
C14C C10C C11C 122.8(5)
C6C C5C C11C 121.6(5)
C9B N1B C10B 108.8(3)
C9B N1B C8B 111.6(3)
C10B N1B C8B 110.0(3)
C9B N1B Zn2 113.6(3)
C10B N1B Zn2 105.9(2)
C8B N1B Zn2 106.7(2)
C17B C16B C15B 120.2(4)
C17B C16B C20B 115.4(4)
C15B C16B C20B 124.2(4)
O3E N1E O1E 122.3(5)
O3E N1E O2E 121.4(5)
O1E N1E O2E 116.3(4)
O3E N1E Er1 175.8(3)
O1E N1E Er1 57.7(2)
O2E N1E Er1 58.7(2)
C5C C6C C7C 119.8(5)
O1D C91D O2D 124.3(4)
O1D C91D C9D 118.1(4)
O2D C91D C9D 117.6(4)
O1C C91C O2C 125.2(4)
O1C C91C C9C 118.4(4)
O2C C91C C9C 116.3(4)
C10D C14D C4D 122.0(4)
C10D C14D C13D 119.9(4)
C4D C14D C13D 118.1(4)
C7C C8C C12C 121.3(5)
N1A C10A C11A 110.9(4)
O2A C3A C4A 121.7(4)
O2A C3A C2A 120.5(4)
C4A C3A C2A 117.8(4)
N1B C10B C11B 110.6(3)
N1B C8B C4B 114.1(4)
C14D C10D C11D 122.4(4)
C8C C7C C6C 121.0(5)
N1I C2I C3I 177.8(6)
C2D C1D C13D 120.5(4)
C8D C7D C6D 121.5(4)
C10D C11D C5D 122.6(4)
C10D C11D C12D 118.7(4)
C5D C11D C12D 118.7(4)
O1A C1A C2A 126.9(4)
C6D C5D C11D 121.5(4)
C1D C2D C3D 121.3(5)
C5D C6D C7D 119.9(5)
N1J C2J C3J 178.2(6)
C1C C2C C3C 120.0(5)
C3C C4C C14C 121.5(5)
C4C C3C C2C 120.2(5)

loop_
_geom_bond_atom_site_label_1
_geom_bond_atom_site_label_2
_geom_bond_distance
Er2 O1D 2.303(3)
Er2 O1B 2.322(3)
Er2 O2B 2.341(3)
Er2 O4B 2.347(3)
Er2 O3B 2.352(3)
Er2 O1G 2.404(3)
Er2 O2G 2.404(3)
Er2 O1H 2.427(3)
Er2 O2H 2.477(3)
Er2 N1G 2.830(4)
Er2 N1H 2.865(4)
Er2 Zn2 3.3597(5)
Er1 O1A 2.305(3)
Er1 O1C 2.312(3)
Er1 O4A 2.340(3)
Er1 O3A 2.342(3)
Er1 O2A 2.378(3)
Er1 O1E 2.405(3)
Er1 O1F 2.411(3)
Er1 O2E 2.427(3)
Er1 O2F 2.443(3)
Er1 N1E 2.831(4)
Er1 N1F 2.833(4)
Er1 Zn1 3.3523(6)
Br1B C6B 1.894(4)
Br2A C18A 1.910(4)
Br2B C18B 1.900(4)
Br1A C6A 1.904(4)
Zn2 O2D 1.989(3)
Zn2 O2B 2.072(3)
Zn2 O3B 2.082(3)
Zn2 N1B 2.100(3)
Zn2 N2B 2.107(3)
Zn1 O2C 1.981(3)
Zn1 O2A 2.048(3)
Zn1 O3A 2.078(3)
Zn1 N1A 2.100(3)
Zn1 N2A 2.128(3)
O1D C91D 1.264(5)
O1A C1A 1.225(5)
O3F N1F 1.229(5)
O1G N1G 1.263(4)
O2A C3A 1.351(5)
O2C C91C 1.266(5)
O3B C15B 1.322(5)
O4B C20B 1.228(5)
N2A C12A 1.467(5)
N2A C13A 1.477(5)
N2A C11A 1.489(5)
O3A C15A 1.329(5)
O4A C20A 1.219(5)
O2B C3B 1.332(5)
O1H N1H 1.258(5)
O2H N1H 1.271(5)
O3H N1H 1.226(4)
O1C C91C 1.250(5)
O1B C1B 1.235(5)
N1A C10A 1.476(5)
N1A C8A 1.479(5)
N1A C9A 1.480(5)
C7A C6A 1.347(6)
C7A C2A 1.410(6)
C4B C5B 1.395(6)
C4B C3B 1.419(6)
C4B C8B 1.504(6)
O1E N1E 1.277(5)
C5B C6B 1.392(6)
C3B C2B 1.415(6)
O2D C91D 1.267(5)
C15B C14B 1.413(6)
C15B C16B 1.424(6)
O2E N1E 1.278(5)
C19B C18B 1.372(6)
C19B C14B 1.390(6)
O1F N1F 1.274(5)
C12B N2B 1.476(5)
C17A C18A 1.352(6)
C17A C16A 1.413(6)
N1G O3G 1.218(5)
N1G O2G 1.286(5)
C18A C19A 1.390(6)
C6B C7B 1.363(6)
C6A C5A 1.377(6)
C14B C13B 1.507(6)
N2B C13B 1.479(5)
N2B C11B 1.495(5)
C18B C17B 1.357(6)
C2B C7B 1.407(5)
C2B C1B 1.436(6)
C20A C16A 1.449(6)
C14A C19A 1.381(5)
C14A C15A 1.422(6)
C14A C13A 1.505(6)
O3E N1E 1.217(5)
C20B C16B 1.431(6)
C9D C12D 1.404(6)
C9D C13D 1.408(5)
C9D C91D 1.509(6)
C12C C9C 1.412(6)
C12C C8C 1.421(6)
C12C C11C 1.438(6)
C3D C4D 1.354(6)
C3D C2D 1.399(6)
N1F O2F 1.273(5)
C16A C15A 1.410(6)
C13D C1D 1.424(6)
C13D C14D 1.433(6)
C1C C2C 1.357(6)
C1C C13C 1.428(6)
C14C C10C 1.386(7)
C14C C13C 1.427(7)
C14C C4C 1.432(6)
C8A C4A 1.506(6)
C17B C16B 1.409(6)
C13C C9C 1.406(6)
C2A C3A 1.421(6)
C2A C1A 1.442(6)
C11A C10A 1.503(6)
C5A C4A 1.385(6)
C4D C14D 1.428(6)
C9C C91C 1.500(6)
C11C C10C 1.393(6)
C11C C5C 1.425(6)
C4A C3A 1.402(6)
C12D C8D 1.427(6)
C12D C11D 1.448(6)
C9B N1B 1.472(5)
C11B C10B 1.504(5)
C8D C7D 1.350(6)
C5C C6C 1.346(6)
N1B C10B 1.480(5)
N1B C8B 1.488(5)
C6C C7C 1.419(7)
C3I C2I 1.464(7)
C14D C10D 1.372(6)
C8C C7C 1.349(6)
C10D C11D 1.392(6)
N1I C2I 1.131(6)
C1D C2D 1.357(6)
C7D C6D 1.402(6)
C11D C5D 1.416(6)
C5D C6D 1.354(6)
C2J N1J 1.137(7)
C2J C3J 1.468(8)
C2C C3C 1.421(7)
C4C C3C 1.349(7)
